data_1503610
loop_
_publ_author_name
'Zhou, Lei'
'Ye, Fei'
'Zhang, Yan'
'Wang, Jianbo'

_publ_section_title
;
 Cyclopropylmethyl palladium species from carbene migratory insertion: new
 routes to 1,3-butadienes.
;
_journal_issue 3
_journal_name_full 'Organic letters'
_journal_page_first 922
_journal_page_last 925
_journal_paper_doi 10.1021/ol2034405
_journal_volume 14
_journal_year 2012
_chemical_formula_moiety 'C22 H18'
_chemical_formula_sum 'C22 H18'
_chemical_formula_weight 282.36
_chemical_name_systematic
; 
 ? 
;
_space_group_IT_number 14
_symmetry_cell_setting monoclinic
_symmetry_space_group_name_Hall '-P 2ybc'
_symmetry_space_group_name_H-M 'P 1 21/c 1'
_atom_sites_solution_hydrogens geom
_atom_sites_solution_primary direct
_atom_sites_solution_secondary difmap
_audit_creation_method SHELXL-97
_cell_angle_alpha 90.00
_cell_angle_beta 91.91(3)
_cell_angle_gamma 90.00
_cell_formula_units_Z 4
_cell_length_a 8.9698(18)
_cell_length_b 18.143(4)
_cell_length_c 9.6888(19)
_cell_measurement_reflns_used 5161
_cell_measurement_temperature 173(2)
_cell_measurement_theta_max 27.4786
_cell_measurement_theta_min 2.2452
_cell_volume 1575.9(6)
_computing_cell_refinement 'CrystalClear (Rigaku Inc., 2008)'
_computing_data_collection 'CrystalClear (Rigaku Inc., 2008)'
_computing_data_reduction 'CrystalClear (Rigaku Inc., 2008)'
_computing_molecular_graphics
;
 Mercury: visualization and analysis of crystal structures, C. F. Macrae,
 P. R. Edgington, P. McCabe, E. Pidcock, G. P. Shields, R. Taylor,
 M. Towler and J. van de Streek, J. Appl. Cryst., 39, 453-457, 2006.
;
_computing_publication_material 'SHELX-97 (Sheldrick, 1997)'
_computing_structure_refinement 'SHELXL-97 (Sheldrick, 1997)'
_computing_structure_solution 'SHELXS-97 (Sheldrick, 1990)'
_diffrn_ambient_temperature 173(2)
_diffrn_detector_area_resol_mean 28.5714
_diffrn_measured_fraction_theta_full 0.992
_diffrn_measured_fraction_theta_max 0.992
_diffrn_measurement_device_type 'Saturn724+ CCD'
_diffrn_measurement_method '\w scans at fixed \c = 45\%'
_diffrn_radiation_monochromator graphite
_diffrn_radiation_source 'fine-focus sealed tube'
_diffrn_radiation_type MoK\a
_diffrn_radiation_wavelength 0.71073
_diffrn_reflns_av_R_equivalents 0.0458
_diffrn_reflns_av_sigmaI/netI 0.0367
_diffrn_reflns_limit_h_max 11
_diffrn_reflns_limit_h_min -11
_diffrn_reflns_limit_k_max 21
_diffrn_reflns_limit_k_min -23
_diffrn_reflns_limit_l_max 12
_diffrn_reflns_limit_l_min -12
_diffrn_reflns_number 13901
_diffrn_reflns_theta_full 27.50
_diffrn_reflns_theta_max 27.50
_diffrn_reflns_theta_min 2.27
_exptl_absorpt_coefficient_mu 0.067
_exptl_absorpt_correction_T_max 1.0000
_exptl_absorpt_correction_T_min 0.7791
_exptl_absorpt_correction_type multi-scan
_exptl_absorpt_process_details 'CrystalClear (Rigaku Inc., 2008)'
_exptl_crystal_colour Colorless
_exptl_crystal_density_diffrn 1.190
_exptl_crystal_density_method 'not measured'
_exptl_crystal_description block
_exptl_crystal_F_000 600
_exptl_crystal_size_max 0.58
_exptl_crystal_size_mid 0.30
_exptl_crystal_size_min 0.27
_refine_diff_density_max 0.290
_refine_diff_density_min -0.333
_refine_diff_density_rms 0.135
_refine_ls_extinction_method none
_refine_ls_goodness_of_fit_ref 1.291
_refine_ls_hydrogen_treatment constr
_refine_ls_matrix_type full
_refine_ls_number_parameters 199
_refine_ls_number_reflns 3602
_refine_ls_number_restraints 0
_refine_ls_restrained_S_all 1.291
_refine_ls_R_factor_all 0.0794
_refine_ls_R_factor_gt 0.0713
_refine_ls_shift/su_max 0.001
_refine_ls_shift/su_mean 0.000
_refine_ls_structure_factor_coef Fsqd
_refine_ls_weighting_details 'calc w=1/[\s^2^(Fo^2^)+(0.0684P)^2^+0.4796P] where P=(Fo^2^+2Fc^2^)/3'
_refine_ls_weighting_scheme calc
_refine_ls_wR_factor_gt 0.1777
_refine_ls_wR_factor_ref 0.1894
_reflns_number_gt 3372
_reflns_number_total 3602
_reflns_threshold_expression >2sigma(I)
_cod_data_source_file ol2034405_si_001.cif
_cod_data_source_block a
_cod_original_cell_volume 1575.8(5)
_cod_original_sg_symbol_H-M P2(1)/c
_cod_database_code 1503610

loop_
_symmetry_equiv_pos_as_xyz
'x, y, z'
'-x, y+1/2, -z+1/2'
'-x, -y, -z'
'x, -y-1/2, z-1/2'

loop_
_atom_site_label
_atom_site_type_symbol
_atom_site_fract_x
_atom_site_fract_y
_atom_site_fract_z
_atom_site_U_iso_or_equiv
_atom_site_adp_type
_atom_site_occupancy
_atom_site_symmetry_multiplicity
_atom_site_calc_flag
_atom_site_refinement_flags
C1 C 0.4352(2) 0.53707(11) 0.8378(2) 0.0344(4) Uani 1 1 d .
H1A H 0.5258 0.5103 0.8495 0.041 Uiso 1 1 calc R
C2 C 0.4393(3) 0.61237(12) 0.8151(2) 0.0404(5) Uani 1 1 d .
H2A H 0.5325 0.6371 0.8124 0.049 Uiso 1 1 calc R
C3 C 0.3082(3) 0.65181(12) 0.7965(2) 0.0449(5) Uani 1 1 d .
H3A H 0.3114 0.7035 0.7812 0.054 Uiso 1 1 calc R
C4 C 0.1729(3) 0.61594(13) 0.8002(2) 0.0448(5) Uani 1 1 d .
H4A H 0.0828 0.6428 0.7858 0.054 Uiso 1 1 calc R
C5 C 0.1681(3) 0.54069(12) 0.8250(2) 0.0408(5) Uani 1 1 d .
H5A H 0.0744 0.5166 0.8296 0.049 Uiso 1 1 calc R
C6 C 0.2991(2) 0.50006(11) 0.84338(19) 0.0325(4) Uani 1 1 d .
C7 C 0.2918(2) 0.41964(11) 0.8737(2) 0.0328(4) Uani 1 1 d .
C8 C 0.2074(2) 0.39608(13) 0.9838(2) 0.0401(5) Uani 1 1 d .
H8A H 0.1548 0.4315 1.0355 0.048 Uiso 1 1 calc R
C9 C 0.1982(2) 0.32230(13) 1.0195(3) 0.0465(6) Uani 1 1 d .
H9A H 0.1401 0.3075 1.0949 0.056 Uiso 1 1 calc R
C10 C 0.2741(2) 0.27045(13) 0.9449(3) 0.0479(6) Uani 1 1 d .
H10A H 0.2685 0.2197 0.9686 0.057 Uiso 1 1 calc R
C11 C 0.3582(2) 0.29259(12) 0.8356(2) 0.0427(5) Uani 1 1 d .
H11A H 0.4106 0.2566 0.7850 0.051 Uiso 1 1 calc R
C12 C 0.3683(2) 0.36683(11) 0.7976(2) 0.0320(4) Uani 1 1 d .
C13 C 0.4603(2) 0.38533(10) 0.6763(2) 0.0318(4) Uani 1 1 d .
C14 C 0.6210(2) 0.36578(10) 0.6884(2) 0.0328(4) Uani 1 1 d .
C15 C 0.6951(2) 0.36327(12) 0.8174(2) 0.0370(5) Uani 1 1 d .
H15A H 0.6417 0.3738 0.8982 0.044 Uiso 1 1 calc R
C16 C 0.8451(2) 0.34571(13) 0.8292(2) 0.0427(5) Uani 1 1 d .
H16A H 0.8937 0.3445 0.9178 0.051 Uiso 1 1 calc R
C17 C 0.9250(2) 0.32983(12) 0.7132(2) 0.0426(5) Uani 1 1 d .
H17A H 1.0281 0.3180 0.7216 0.051 Uiso 1 1 calc R
C18 C 0.8531(3) 0.33140(13) 0.5853(2) 0.0454(5) Uani 1 1 d .
H18A H 0.9072 0.3206 0.5051 0.055 Uiso 1 1 calc R
C19 C 0.7030(3) 0.34862(13) 0.5725(2) 0.0417(5) Uani 1 1 d .
H19A H 0.6549 0.3488 0.4836 0.050 Uiso 1 1 calc R
C20 C 0.4008(2) 0.41592(11) 0.5599(2) 0.0359(5) Uani 1 1 d .
H20A H 0.4679 0.4282 0.4896 0.043 Uiso 1 1 calc R
C21 C 0.2445(2) 0.43179(11) 0.5322(2) 0.0395(5) Uani 1 1 d .
H21A H 0.1756 0.4204 0.6015 0.047 Uiso 1 1 calc R
C22 C 0.1926(3) 0.46138(14) 0.4150(3) 0.0541(6) Uani 1 1 d .
H22A H 0.2592 0.4732 0.3440 0.065 Uiso 1 1 calc R
H22B H 0.0889 0.4707 0.4019 0.065 Uiso 1 1 calc R

loop_
_atom_site_aniso_label
_atom_site_aniso_U_11
_atom_site_aniso_U_22
_atom_site_aniso_U_33
_atom_site_aniso_U_23
_atom_site_aniso_U_13
_atom_site_aniso_U_12
C1 0.0386(11) 0.0344(10) 0.0304(10) 0.0004(8) 0.0020(8) 0.0019(8)
C2 0.0524(13) 0.0365(11) 0.0325(10) -0.0020(8) 0.0022(9) -0.0046(9)
C3 0.0678(15) 0.0326(11) 0.0347(11) 0.0006(9) 0.0062(10) 0.0079(10)
C4 0.0540(13) 0.0420(12) 0.0389(11) 0.0017(9) 0.0081(10) 0.0190(10)
C5 0.0396(11) 0.0425(12) 0.0405(11) 0.0000(9) 0.0064(9) 0.0077(9)
C6 0.0366(10) 0.0336(10) 0.0274(9) -0.0012(7) 0.0043(7) 0.0035(8)
C7 0.0295(9) 0.0346(10) 0.0344(10) 0.0032(8) 0.0016(8) 0.0004(7)
C8 0.0324(10) 0.0474(12) 0.0410(11) 0.0059(9) 0.0068(9) 0.0039(9)
C9 0.0342(11) 0.0537(14) 0.0521(13) 0.0180(11) 0.0077(10) -0.0017(9)
C10 0.0418(12) 0.0386(12) 0.0632(15) 0.0180(11) 0.0022(11) -0.0030(9)
C11 0.0392(11) 0.0349(11) 0.0541(13) 0.0044(9) 0.0044(10) 0.0019(9)
C12 0.0292(9) 0.0309(9) 0.0360(10) 0.0007(8) 0.0015(8) 0.0003(7)
C13 0.0355(10) 0.0268(9) 0.0334(10) -0.0033(7) 0.0040(8) 0.0004(7)
C14 0.0360(10) 0.0288(9) 0.0341(10) -0.0003(7) 0.0053(8) -0.0014(8)
C15 0.0373(11) 0.0411(11) 0.0329(10) -0.0029(8) 0.0058(8) 0.0004(8)
C16 0.0365(11) 0.0522(13) 0.0392(11) -0.0035(10) -0.0008(9) -0.0003(9)
C17 0.0343(11) 0.0443(12) 0.0497(12) 0.0003(10) 0.0079(9) 0.0002(9)
C18 0.0432(12) 0.0529(14) 0.0413(12) -0.0009(10) 0.0170(10) 0.0046(10)
C19 0.0463(12) 0.0469(12) 0.0321(10) -0.0003(9) 0.0059(9) 0.0048(10)
C20 0.0401(11) 0.0314(10) 0.0362(10) -0.0031(8) 0.0038(8) -0.0003(8)
C21 0.0435(12) 0.0356(11) 0.0392(11) -0.0018(9) -0.0007(9) 0.0004(9)
C22 0.0568(15) 0.0567(15) 0.0484(14) 0.0072(11) -0.0055(11) 0.0063(12)

loop_
_atom_type_symbol
_atom_type_description
_atom_type_scat_dispersion_real
_atom_type_scat_dispersion_imag
_atom_type_scat_source
C C 0.0033 0.0016 'International Tables Vol C Tables 4.2.6.8 and 6.1.1.4'
H H 0.0000 0.0000 'International Tables Vol C Tables 4.2.6.8 and 6.1.1.4'

loop_
_geom_angle_atom_site_label_1
_geom_angle_atom_site_label_2
_geom_angle_atom_site_label_3
_geom_angle
C2 C1 C6 120.58(19)
C2 C1 H1A 119.7
C6 C1 H1A 119.7
C3 C2 C1 120.3(2)
C3 C2 H2A 119.9
C1 C2 H2A 119.9
C4 C3 C2 119.8(2)
C4 C3 H3A 120.1
C2 C3 H3A 120.1
C3 C4 C5 120.1(2)
C3 C4 H4A 119.9
C5 C4 H4A 119.9
C4 C5 C6 120.8(2)
C4 C5 H5A 119.6
C6 C5 H5A 119.6
C5 C6 C1 118.37(19)
C5 C6 C7 120.05(19)
C1 C6 C7 121.53(17)
C8 C7 C12 118.69(19)
C8 C7 C6 118.65(18)
C12 C7 C6 122.65(17)
C9 C8 C7 121.7(2)
C9 C8 H8A 119.2
C7 C8 H8A 119.2
C10 C9 C8 119.6(2)
C10 C9 H9A 120.2
C8 C9 H9A 120.2
C9 C10 C11 119.7(2)
C9 C10 H10A 120.1
C11 C10 H10A 120.1
C10 C11 C12 121.5(2)
C10 C11 H11A 119.2
C12 C11 H11A 119.2
C11 C12 C7 118.84(19)
C11 C12 C13 117.65(18)
C7 C12 C13 123.52(17)
C20 C13 C14 121.31(18)
C20 C13 C12 122.32(18)
C14 C13 C12 116.34(17)
C15 C14 C19 117.65(19)
C15 C14 C13 120.68(18)
C19 C14 C13 121.67(18)
C16 C15 C14 120.94(19)
C16 C15 H15A 119.5
C14 C15 H15A 119.5
C15 C16 C17 120.6(2)
C15 C16 H16A 119.7
C17 C16 H16A 119.7
C18 C17 C16 119.1(2)
C18 C17 H17A 120.4
C16 C17 H17A 120.4
C17 C18 C19 120.6(2)
C17 C18 H18A 119.7
C19 C18 H18A 119.7
C18 C19 C14 121.0(2)
C18 C19 H19A 119.5
C14 C19 H19A 119.5
C13 C20 C21 126.1(2)
C13 C20 H20A 116.9
C21 C20 H20A 116.9
C22 C21 C20 123.3(2)
C22 C21 H21A 118.4
C20 C21 H21A 118.4
C21 C22 H22A 120.0
C21 C22 H22B 120.0
H22A C22 H22B 120.0

loop_
_geom_bond_atom_site_label_1
_geom_bond_atom_site_label_2
_geom_bond_distance
C1 C2 1.384(3)
C1 C6 1.396(3)
C1 H1A 0.9500
C2 C3 1.383(3)
C2 H2A 0.9500
C3 C4 1.378(3)
C3 H3A 0.9500
C4 C5 1.387(3)
C4 H4A 0.9500
C5 C6 1.393(3)
C5 H5A 0.9500
C6 C7 1.490(3)
C7 C8 1.395(3)
C7 C12 1.402(3)
C8 C9 1.386(3)
C8 H8A 0.9500
C9 C10 1.380(3)
C9 H9A 0.9500
C10 C11 1.380(3)
C10 H10A 0.9500
C11 C12 1.400(3)
C11 H11A 0.9500
C12 C13 1.497(3)
C13 C20 1.351(3)
C13 C14 1.485(3)
C14 C15 1.397(3)
C14 C19 1.398(3)
C15 C16 1.384(3)
C15 H15A 0.9500
C16 C17 1.384(3)
C16 H16A 0.9500
C17 C18 1.378(3)
C17 H17A 0.9500
C18 C19 1.384(3)
C18 H18A 0.9500
C19 H19A 0.9500
C20 C21 1.448(3)
C20 H20A 0.9500
C21 C22 1.327(3)
C21 H21A 0.9500
C22 H22A 0.9500
C22 H22B 0.9500

loop_
_geom_torsion_atom_site_label_1
_geom_torsion_atom_site_label_2
_geom_torsion_atom_site_label_3
_geom_torsion_atom_site_label_4
_geom_torsion
C6 C1 C2 C3 -0.6(3)
C1 C2 C3 C4 -0.1(3)
C2 C3 C4 C5 1.1(3)
C3 C4 C5 C6 -1.5(3)
C4 C5 C6 C1 0.7(3)
C4 C5 C6 C7 178.34(19)
C2 C1 C6 C5 0.3(3)
C2 C1 C6 C7 -177.27(18)
C5 C6 C7 C8 -53.0(3)
C1 C6 C7 C8 124.5(2)
C5 C6 C7 C12 128.1(2)
C1 C6 C7 C12 -54.4(3)
C12 C7 C8 C9 0.3(3)
C6 C7 C8 C9 -178.65(19)
C7 C8 C9 C10 0.0(3)
C8 C9 C10 C11 0.0(3)
C9 C10 C11 C12 -0.3(3)
C10 C11 C12 C7 0.6(3)
C10 C11 C12 C13 -179.1(2)
C8 C7 C12 C11 -0.6(3)
C6 C7 C12 C11 178.33(18)
C8 C7 C12 C13 179.06(19)
C6 C7 C12 C13 -2.0(3)
C11 C12 C13 C20 117.0(2)
C7 C12 C13 C20 -62.7(3)
C11 C12 C13 C14 -60.9(2)
C7 C12 C13 C14 119.4(2)
C20 C13 C14 C15 153.6(2)
C12 C13 C14 C15 -28.4(3)
C20 C13 C14 C19 -27.0(3)
C12 C13 C14 C19 150.93(19)
C19 C14 C15 C16 1.2(3)
C13 C14 C15 C16 -179.4(2)
C14 C15 C16 C17 -0.3(3)
C15 C16 C17 C18 -0.3(4)
C16 C17 C18 C19 0.0(4)
C17 C18 C19 C14 0.9(4)
C15 C14 C19 C18 -1.4(3)
C13 C14 C19 C18 179.2(2)
C14 C13 C20 C21 174.74(18)
C12 C13 C20 C21 -3.1(3)
C13 C20 C21 C22 -179.4(2)
